data_4126262
loop_
_publ_author_name
'Kistemaker, Jos C. M.'
'Stacko, Peter'
'Roke, Diederik'
'Wolters, Alexander Thomas'
'Heideman, G. Henrieke'
'Chang, Mu-Chieh'
'van der Meulen, Pieter'
'Visser, Johan'
'Otten, Edwin'
'Feringa, Ben L.'

_publ_section_title
;
 Third Generation Light-Driven Symmetric Molecular Motors.
;
_journal_name_full 'Journal of the American Chemical Society'
_journal_paper_doi 10.1021/jacs.7b04412
_journal_year 2017
_chemical_formula_sum 'C42 H28'
_chemical_formula_weight 532.64
_space_group_crystal_system triclinic
_space_group_IT_number 2
_space_group_name_Hall '-P 1'
_space_group_name_H-M_alt 'P -1'
_symmetry_space_group_name_Hall '-P 1'
_symmetry_space_group_name_H-M 'P -1'
_atom_sites_solution_hydrogens geom
_audit_creation_method SHELXL-2014/6
_cell_angle_alpha 103.629(4)
_cell_angle_beta 96.792(4)
_cell_angle_gamma 91.837(4)
_cell_formula_units_Z 2
_cell_length_a 9.4703(13)
_cell_length_b 12.0235(18)
_cell_length_c 13.838(2)
_cell_measurement_reflns_used 9805
_cell_measurement_temperature 200(2)
_cell_measurement_theta_max 27.125
_cell_measurement_theta_min 2.90
_cell_volume 1517.6(4)
_computing_structure_refinement 'SHELXL-2014/6 (Sheldrick, 2014)'
_diffrn_ambient_temperature 200(2)
_diffrn_measured_fraction_theta_full 0.998
_diffrn_measured_fraction_theta_max 0.995
_diffrn_measurement_device_type 'Bruker APEX-II CCD'
_diffrn_radiation_type MoK\a
_diffrn_radiation_wavelength 0.71073
_diffrn_reflns_av_R_equivalents 0.0484
_diffrn_reflns_av_unetI/netI 0.0321
_diffrn_reflns_Laue_measured_fraction_full 0.998
_diffrn_reflns_Laue_measured_fraction_max 0.995
_diffrn_reflns_limit_h_max 12
_diffrn_reflns_limit_h_min -12
_diffrn_reflns_limit_k_max 15
_diffrn_reflns_limit_k_min -15
_diffrn_reflns_limit_l_max 17
_diffrn_reflns_limit_l_min -17
_diffrn_reflns_number 53252
_diffrn_reflns_point_group_measured_fraction_full 0.998
_diffrn_reflns_point_group_measured_fraction_max 0.995
_diffrn_reflns_theta_full 25.242
_diffrn_reflns_theta_max 27.219
_diffrn_reflns_theta_min 2.869
_exptl_absorpt_coefficient_mu 0.066
_exptl_absorpt_correction_T_max 0.7455
_exptl_absorpt_correction_T_min 0.6932
_exptl_absorpt_correction_type multi-scan
_exptl_absorpt_process_details SADABS
_exptl_crystal_colour orange
_exptl_crystal_density_diffrn 1.166
_exptl_crystal_description block
_exptl_crystal_F_000 560
_exptl_crystal_size_max 0.400
_exptl_crystal_size_mid 0.170
_exptl_crystal_size_min 0.140
_refine_diff_density_max 0.366
_refine_diff_density_min -0.389
_refine_diff_density_rms 0.064
_refine_ls_extinction_method none
_refine_ls_goodness_of_fit_ref 1.196
_refine_ls_hydrogen_treatment constr
_refine_ls_matrix_type full
_refine_ls_number_parameters 380
_refine_ls_number_reflns 6752
_refine_ls_number_restraints 0
_refine_ls_restrained_S_all 1.196
_refine_ls_R_factor_all 0.0961
_refine_ls_R_factor_gt 0.0798
_refine_ls_shift/su_max 0.000
_refine_ls_shift/su_mean 0.000
_refine_ls_structure_factor_coef Fsqd
_refine_ls_weighting_details 'w=1/[\s^2^(Fo^2^)+(0.0676P)^2^+1.7111P] where P=(Fo^2^+2Fc^2^)/3'
_refine_ls_weighting_scheme calc
_refine_ls_wR_factor_gt 0.1753
_refine_ls_wR_factor_ref 0.1848
_reflns_Friedel_coverage 0.000
_reflns_number_gt 5650
_reflns_number_total 6752
_reflns_threshold_expression 'I > 2\s(I)'
_cod_data_source_file ja7b04412_si_002.cif
_cod_data_source_block mo_molan358_0m_sq
_cod_database_code 4126262
_shelx_space_group_comment
;
The symmetry employed for this shelxl refinement is uniquely defined
by the following loop, which should always be used as a source of
symmetry information in preference to the above space-group names.
They are only intended as comments.
;
_shelx_estimated_absorpt_t_min 0.974
_shelx_estimated_absorpt_t_max 0.991
_shelxl_version_number 2014/6

loop_
_space_group_symop_operation_xyz
'x, y, z'
'-x, -y, -z'

loop_
_atom_site_label
_atom_site_type_symbol
_atom_site_fract_x
_atom_site_fract_y
_atom_site_fract_z
_atom_site_U_iso_or_equiv
_atom_site_adp_type
_atom_site_occupancy
_atom_site_site_symmetry_order
_atom_site_calc_flag
_atom_site_refinement_flags_posn
_atom_site_refinement_flags_adp
C14 C 0.5035(2) 1.05355(19) 0.71728(16) 0.0154(4) Uani 1 1 d . .
C21 C 0.5037(2) 0.87616(18) 0.77031(17) 0.0158(4) Uani 1 1 d . .
C45 C 0.6091(2) 1.05885(19) 0.89521(17) 0.0190(5) Uani 1 1 d . .
H45A H 0.6592 1.1335 0.9023 0.029 Uiso 1 1 calc R U
H45B H 0.6622 1.0166 0.9386 0.029 Uiso 1 1 calc R U
H45C H 0.5134 1.0703 0.9146 0.029 Uiso 1 1 calc R U
C13 C 0.4961(2) 1.16824(19) 0.72406(16) 0.0157(4) Uani 1 1 d . .
C36 C 0.7422(2) 0.96438(19) 0.74678(17) 0.0167(4) Uani 1 1 d . .
C15 C 0.4106(2) 0.96502(19) 0.64495(17) 0.0163(4) Uani 1 1 d . .
C22 C 0.4990(2) 0.80578(19) 0.83440(17) 0.0174(5) Uani 1 1 d . .
C23 C 0.3686(2) 0.73854(19) 0.84510(18) 0.0187(5) Uani 1 1 d . .
C44 C 0.6055(2) 1.26508(19) 0.76100(16) 0.0167(4) Uani 1 1 d . .
C16 C 0.3489(2) 0.9677(2) 0.54852(17) 0.0192(5) Uani 1 1 d . .
H16 H 0.3497 1.0375 0.5276 0.023 Uiso 1 1 calc R U
C29 C 0.5506(3) 0.70799(19) 0.96232(17) 0.0198(5) Uani 1 1 d . .
C35 C 0.5974(2) 0.99024(18) 0.78591(16) 0.0152(4) Uani 1 1 d . .
C2 C 0.7518(2) 1.2675(2) 0.78942(18) 0.0206(5) Uani 1 1 d . .
H2 H 0.7966 1.1989 0.7933 0.025 Uiso 1 1 calc R U
C28 C 0.4008(2) 0.68300(19) 0.92305(17) 0.0190(5) Uani 1 1 d . .
C12 C 0.3634(2) 1.22362(19) 0.69470(17) 0.0175(5) Uani 1 1 d . .
C11 C 0.2220(2) 1.1807(2) 0.66985(18) 0.0213(5) Uani 1 1 d . .
H11 H 0.1987 1.1009 0.6592 0.026 Uiso 1 1 calc R U
C6 C 0.5443(2) 1.36805(19) 0.75156(17) 0.0186(5) Uani 1 1 d . .
C41 C 0.8711(2) 1.0069(2) 0.8053(2) 0.0244(5) Uani 1 1 d . .
H41 H 0.8711 1.0524 0.8715 0.029 Uiso 1 1 calc R U
C7 C 0.3928(2) 1.3429(2) 0.71447(17) 0.0194(5) Uani 1 1 d . .
C20 C 0.4106(2) 0.86207(19) 0.67563(17) 0.0166(4) Uani 1 1 d . .
C24 C 0.2268(2) 0.7383(2) 0.8040(2) 0.0241(5) Uani 1 1 d . .
H24 H 0.2020 0.7782 0.7533 0.029 Uiso 1 1 calc R U
C5 C 0.6246(3) 1.4715(2) 0.77485(19) 0.0259(5) Uani 1 1 d . .
H5 H 0.5813 1.5404 0.7695 0.031 Uiso 1 1 calc R U
C19 C 0.3495(3) 0.7608(2) 0.60941(19) 0.0233(5) Uani 1 1 d . .
H19 H 0.3504 0.6904 0.6293 0.028 Uiso 1 1 calc R U
C27 C 0.2957(3) 0.6234(2) 0.95629(19) 0.0254(5) Uani 1 1 d . .
H27 H 0.3192 0.5850 1.0081 0.031 Uiso 1 1 calc R U
C25 C 0.1220(3) 0.6790(2) 0.8379(2) 0.0298(6) Uani 1 1 d . .
H25 H 0.0254 0.6781 0.8095 0.036 Uiso 1 1 calc R U
C9 C 0.1465(3) 1.3729(2) 0.6776(2) 0.0306(6) Uani 1 1 d . .
H9 H 0.0720 1.4224 0.6700 0.037 Uiso 1 1 calc R U
C3 C 0.8317(3) 1.3715(2) 0.81212(19) 0.0257(5) Uani 1 1 d . .
H3 H 0.9314 1.3733 0.8322 0.031 Uiso 1 1 calc R U
C8 C 0.2858(3) 1.4176(2) 0.7054(2) 0.0267(5) Uani 1 1 d . .
H8 H 0.3078 1.4978 0.7181 0.032 Uiso 1 1 calc R U
C34 C 0.6104(2) 0.78305(19) 0.91116(17) 0.0188(5) Uani 1 1 d . .
C17 C 0.2871(3) 0.8681(2) 0.48429(18) 0.0252(5) Uani 1 1 d . .
H17 H 0.2438 0.8694 0.4191 0.030 Uiso 1 1 calc R U
C33 C 0.7560(3) 0.8119(2) 0.93090(19) 0.0248(5) Uani 1 1 d . .
H33 H 0.7996 0.8581 0.8944 0.030 Uiso 1 1 calc R U
C10 C 0.1152(3) 1.2558(2) 0.6608(2) 0.0277(6) Uani 1 1 d . .
H10 H 0.0189 1.2263 0.6427 0.033 Uiso 1 1 calc R U
C37 C 0.7471(3) 0.8961(2) 0.65147(19) 0.0261(5) Uani 1 1 d . .
H37 H 0.6608 0.8642 0.6107 0.031 Uiso 1 1 calc R U
C18 C 0.2878(3) 0.7648(2) 0.51453(19) 0.0282(6) Uani 1 1 d . .
H18 H 0.2454 0.6966 0.4694 0.034 Uiso 1 1 calc R U
C30 C 0.6323(3) 0.6687(2) 1.03569(18) 0.0267(5) Uani 1 1 d . .
H30 H 0.5904 0.6193 1.0703 0.032 Uiso 1 1 calc R U
C32 C 0.8374(3) 0.7719(2) 1.0051(2) 0.0303(6) Uani 1 1 d . .
H32 H 0.9367 0.7926 1.0199 0.036 Uiso 1 1 calc R U
C38 C 0.8761(3) 0.8734(3) 0.6146(2) 0.0352(7) Uani 1 1 d . .
H38 H 0.8772 0.8272 0.5488 0.042 Uiso 1 1 calc R U
C26 C 0.1561(3) 0.6211(2) 0.9124(2) 0.0309(6) Uani 1 1 d . .
H26 H 0.0833 0.5796 0.9334 0.037 Uiso 1 1 calc R U
C39 C 1.0025(3) 0.9175(3) 0.6730(2) 0.0354(7) Uani 1 1 d . .
H39 H 1.0906 0.9021 0.6477 0.042 Uiso 1 1 calc R U
C40 C 1.0002(3) 0.9836(2) 0.7678(2) 0.0327(6) Uani 1 1 d . .
H40 H 1.0873 1.0139 0.8085 0.039 Uiso 1 1 calc R U
C31 C 0.7757(3) 0.7024(2) 1.0578(2) 0.0330(6) Uani 1 1 d . .
H31 H 0.8324 0.6778 1.1093 0.040 Uiso 1 1 calc R U
C4 C 0.7691(3) 1.4724(2) 0.8061(2) 0.0289(6) Uani 1 1 d . .
H4 H 0.8255 1.5427 0.8234 0.035 Uiso 1 1 calc R U

loop_
_atom_site_aniso_label
_atom_site_aniso_U_11
_atom_site_aniso_U_22
_atom_site_aniso_U_33
_atom_site_aniso_U_23
_atom_site_aniso_U_13
_atom_site_aniso_U_12
C14 0.0106(10) 0.0182(11) 0.0179(11) 0.0041(9) 0.0041(8) 0.0005(8)
C21 0.0122(10) 0.0161(11) 0.0191(11) 0.0027(8) 0.0049(8) 0.0023(8)
C45 0.0183(11) 0.0192(11) 0.0180(11) 0.0023(9) 0.0011(9) 0.0008(9)
C13 0.0113(10) 0.0195(11) 0.0165(10) 0.0043(9) 0.0029(8) 0.0003(8)
C36 0.0121(10) 0.0180(11) 0.0238(12) 0.0108(9) 0.0049(9) 0.0039(8)
C15 0.0089(9) 0.0195(11) 0.0204(11) 0.0037(9) 0.0044(8) 0.0008(8)
C22 0.0140(10) 0.0160(11) 0.0217(11) 0.0034(9) 0.0030(9) 0.0015(8)
C23 0.0195(11) 0.0144(10) 0.0228(12) 0.0044(9) 0.0053(9) 0.0014(8)
C44 0.0156(10) 0.0170(11) 0.0180(11) 0.0043(9) 0.0054(8) -0.0020(8)
C16 0.0146(10) 0.0223(12) 0.0217(12) 0.0079(9) 0.0016(9) 0.0015(9)
C29 0.0252(12) 0.0163(11) 0.0182(11) 0.0019(9) 0.0073(9) 0.0061(9)
C35 0.0141(10) 0.0137(10) 0.0186(11) 0.0046(8) 0.0036(8) 0.0009(8)
C2 0.0168(11) 0.0196(11) 0.0257(12) 0.0050(9) 0.0054(9) -0.0001(9)
C28 0.0225(12) 0.0139(10) 0.0211(11) 0.0024(9) 0.0074(9) 0.0039(9)
C12 0.0157(10) 0.0213(11) 0.0169(11) 0.0058(9) 0.0045(8) 0.0037(9)
C11 0.0152(11) 0.0222(12) 0.0261(12) 0.0048(10) 0.0032(9) 0.0009(9)
C6 0.0187(11) 0.0187(11) 0.0186(11) 0.0033(9) 0.0053(9) 0.0002(9)
C41 0.0151(11) 0.0231(12) 0.0345(14) 0.0067(10) 0.0024(10) -0.0004(9)
C7 0.0197(11) 0.0208(11) 0.0195(11) 0.0067(9) 0.0059(9) 0.0029(9)
C20 0.0123(10) 0.0185(11) 0.0193(11) 0.0040(9) 0.0042(8) 0.0005(8)
C24 0.0190(11) 0.0232(12) 0.0343(14) 0.0140(10) 0.0055(10) 0.0031(9)
C5 0.0286(13) 0.0181(12) 0.0318(14) 0.0063(10) 0.0069(11) -0.0007(10)
C19 0.0243(12) 0.0162(11) 0.0278(13) 0.0028(9) 0.0027(10) -0.0024(9)
C27 0.0345(14) 0.0202(12) 0.0241(13) 0.0073(10) 0.0104(10) 0.0013(10)
C25 0.0177(12) 0.0319(14) 0.0408(15) 0.0102(12) 0.0062(11) -0.0012(10)
C9 0.0229(13) 0.0354(15) 0.0341(14) 0.0086(12) 0.0026(11) 0.0142(11)
C3 0.0150(11) 0.0311(13) 0.0285(13) 0.0023(11) 0.0043(9) -0.0044(10)
C8 0.0292(13) 0.0218(12) 0.0312(14) 0.0088(10) 0.0059(11) 0.0075(10)
C34 0.0217(11) 0.0145(11) 0.0197(11) 0.0023(9) 0.0037(9) 0.0053(9)
C17 0.0225(12) 0.0338(14) 0.0175(12) 0.0042(10) -0.0002(9) -0.0017(10)
C33 0.0194(12) 0.0261(13) 0.0289(13) 0.0075(10) 0.0017(10) 0.0020(10)
C10 0.0152(11) 0.0367(15) 0.0292(13) 0.0043(11) 0.0020(10) 0.0034(10)
C37 0.0185(12) 0.0380(14) 0.0233(12) 0.0102(11) 0.0016(10) 0.0077(10)
C18 0.0276(13) 0.0249(13) 0.0255(13) -0.0040(10) -0.0009(10) -0.0071(10)
C30 0.0343(14) 0.0282(13) 0.0201(12) 0.0093(10) 0.0053(10) 0.0074(11)
C32 0.0207(12) 0.0348(15) 0.0320(14) 0.0043(11) -0.0039(10) 0.0062(11)
C38 0.0325(15) 0.0501(18) 0.0278(14) 0.0116(13) 0.0135(11) 0.0194(13)
C26 0.0281(14) 0.0276(13) 0.0398(16) 0.0090(12) 0.0151(12) -0.0054(11)
C39 0.0210(13) 0.0449(17) 0.0517(18) 0.0255(14) 0.0189(12) 0.0146(12)
C40 0.0139(11) 0.0337(15) 0.0532(18) 0.0176(13) 0.0005(11) 0.0004(10)
C31 0.0362(15) 0.0395(16) 0.0239(13) 0.0103(12) -0.0025(11) 0.0136(12)
C4 0.0292(14) 0.0210(12) 0.0347(15) 0.0029(11) 0.0073(11) -0.0095(10)

loop_
_atom_type_symbol
_atom_type_description
_atom_type_scat_dispersion_real
_atom_type_scat_dispersion_imag
_atom_type_scat_source
C C 0.0033 0.0016 'International Tables Vol C Tables 4.2.6.8 and 6.1.1.4'
H H 0.0000 0.0000 'International Tables Vol C Tables 4.2.6.8 and 6.1.1.4'

loop_
_geom_angle_atom_site_label_1
_geom_angle_atom_site_label_2
_geom_angle_atom_site_label_3
_geom_angle
C13 C14 C15 123.9(2)
C13 C14 C35 129.4(2)
C15 C14 C35 106.51(18)
C22 C21 C20 125.0(2)
C22 C21 C35 128.0(2)
C20 C21 C35 106.82(18)
C14 C13 C44 131.3(2)
C14 C13 C12 124.3(2)
C44 C13 C12 104.37(18)
C37 C36 C41 117.7(2)
C37 C36 C35 120.4(2)
C41 C36 C35 121.9(2)
C16 C15 C20 120.5(2)
C16 C15 C14 128.0(2)
C20 C15 C14 110.5(2)
C21 C22 C34 130.6(2)
C21 C22 C23 124.8(2)
C34 C22 C23 104.58(19)
C24 C23 C28 118.8(2)
C24 C23 C22 131.2(2)
C28 C23 C22 109.1(2)
C2 C44 C6 118.5(2)
C2 C44 C13 131.7(2)
C6 C44 C13 109.27(19)
C17 C16 C15 119.3(2)
C30 C29 C34 121.4(2)
C30 C29 C28 129.9(2)
C34 C29 C28 108.7(2)
C45 C35 C36 114.44(18)
C45 C35 C21 110.39(17)
C36 C35 C21 110.15(17)
C45 C35 C14 109.50(17)
C36 C35 C14 110.76(17)
C21 C35 C14 100.75(17)
C3 C2 C44 119.3(2)
C27 C28 C23 121.5(2)
C27 C28 C29 129.6(2)
C23 C28 C29 108.7(2)
C11 C12 C7 118.5(2)
C11 C12 C13 131.2(2)
C7 C12 C13 109.22(19)
C10 C11 C12 119.4(2)
C5 C6 C44 121.7(2)
C5 C6 C7 129.6(2)
C44 C6 C7 108.65(19)
C36 C41 C40 120.8(2)
C8 C7 C12 121.8(2)
C8 C7 C6 129.6(2)
C12 C7 C6 108.34(19)
C19 C20 C15 119.9(2)
C19 C20 C21 128.8(2)
C15 C20 C21 110.08(19)
C25 C24 C23 119.3(2)
C4 C5 C6 118.6(2)
C18 C19 C20 119.1(2)
C26 C27 C28 118.7(2)
C26 C25 C24 121.1(2)
C8 C9 C10 120.2(2)
C4 C3 C2 121.3(2)
C9 C8 C7 118.7(2)
C33 C34 C29 118.9(2)
C33 C34 C22 131.7(2)
C29 C34 C22 108.9(2)
C16 C17 C18 120.4(2)
C34 C33 C32 119.1(2)
C9 C10 C11 121.3(2)
C36 C37 C38 121.1(2)
C19 C18 C17 120.9(2)
C31 C30 C29 119.0(2)
C31 C32 C33 121.1(2)
C39 C38 C37 120.3(3)
C27 C26 C25 120.4(2)
C40 C39 C38 119.5(2)
C39 C40 C41 120.5(3)
C30 C31 C32 120.4(2)
C3 C4 C5 120.4(2)

loop_
_geom_bond_atom_site_label_1
_geom_bond_atom_site_label_2
_geom_bond_distance
C14 C13 1.365(3)
C14 C15 1.462(3)
C14 C35 1.568(3)
C21 C22 1.366(3)
C21 C20 1.461(3)
C21 C35 1.566(3)
C45 C35 1.532(3)
C13 C44 1.486(3)
C13 C12 1.499(3)
C36 C37 1.387(3)
C36 C41 1.393(3)
C36 C35 1.547(3)
C15 C16 1.400(3)
C15 C20 1.400(3)
C22 C34 1.485(3)
C22 C23 1.495(3)
C23 C24 1.396(3)
C23 C28 1.406(3)
C44 C2 1.392(3)
C44 C6 1.411(3)
C16 C17 1.378(3)
C29 C30 1.384(3)
C29 C34 1.414(3)
C29 C28 1.454(3)
C2 C3 1.390(3)
C28 C27 1.391(3)
C12 C11 1.393(3)
C12 C7 1.408(3)
C11 C10 1.391(3)
C6 C5 1.386(3)
C6 C7 1.462(3)
C41 C40 1.395(4)
C7 C8 1.389(3)
C20 C19 1.400(3)
C24 C25 1.391(3)
C5 C4 1.385(4)
C19 C18 1.385(4)
C27 C26 1.384(4)
C25 C26 1.388(4)
C9 C8 1.384(4)
C9 C10 1.388(4)
C3 C4 1.383(4)
C34 C33 1.390(3)
C17 C18 1.401(4)
C33 C32 1.396(4)
C37 C38 1.390(3)
C30 C31 1.382(4)
C32 C31 1.389(4)
C38 C39 1.377(4)
C39 C40 1.367(4)
